data_2230800
loop_
_publ_author_name
'Schurz, Christian M.'
'Schleid, Thomas'

_publ_section_title
;
 A-type Ce~2~NCl~3~
;
_journal_coeditor_code MG2121
_journal_issue 7
_journal_name_full 'Acta Crystallographica Section E'
_journal_page_first i42
_journal_paper_doi 10.1107/S1600536811023105
_journal_volume 67
_journal_year 2011
_chemical_formula_iupac 'Ce2 N Cl3'
_chemical_formula_moiety 'Ce2 Cl3 N'
_chemical_formula_sum 'Ce2 Cl3 N'
_chemical_formula_weight 400.60
_chemical_name_common 'cerium(III) nitride chloride'
_chemical_name_systematic
;
Cerium(III) nitride trichloride
;
_space_group_IT_number 72
_symmetry_cell_setting orthorhombic
_symmetry_space_group_name_Hall '-I 2 2c'
_symmetry_space_group_name_H-M 'I b a m'
_atom_sites_solution_primary direct
_atom_sites_solution_secondary difmap
_audit_creation_method SHELXL-97
_cell_angle_alpha 90.00
_cell_angle_beta 90.00
_cell_angle_gamma 90.00
_cell_formula_units_Z 4
_cell_length_a 13.6021(9)
_cell_length_b 6.8903(5)
_cell_length_c 6.1396(4)
_cell_measurement_reflns_used 19363
_cell_measurement_temperature 293(2)
_cell_measurement_theta_max 28.28
_cell_measurement_theta_min 0.41
_cell_volume 575.42(7)
_computing_cell_refinement 'SCALEPACK (Otwinowski & Minor, 1997)'
_computing_data_collection 'COLLECT (Nonius, 1998)'
_computing_data_reduction 'SCALEPACK and DENZO (Otwinowski & Minor, 1997)'
_computing_molecular_graphics 'DIAMOND (Brandenburg, 2006)'
_computing_publication_material 'SHELXL97 (Sheldrick, 2008)'
_computing_structure_refinement 'SHELXL97 (Sheldrick, 2008)'
_computing_structure_solution 'SHELXS97 (Sheldrick, 2008)'
_diffrn_ambient_temperature 293(2)
_diffrn_measured_fraction_theta_full 0.997
_diffrn_measured_fraction_theta_max 0.997
_diffrn_measurement_device_type 'Nonius KappaCCD'
_diffrn_measurement_method '\w and \f'
_diffrn_radiation_monochromator graphite
_diffrn_radiation_source 'fine-focus sealed tube'
_diffrn_radiation_type MoK\a
_diffrn_radiation_wavelength 0.71069
_diffrn_reflns_av_R_equivalents 0.0816
_diffrn_reflns_av_sigmaI/netI 0.0425
_diffrn_reflns_limit_h_max 18
_diffrn_reflns_limit_h_min -18
_diffrn_reflns_limit_k_max 9
_diffrn_reflns_limit_k_min -9
_diffrn_reflns_limit_l_max 8
_diffrn_reflns_limit_l_min -8
_diffrn_reflns_number 4016
_diffrn_reflns_theta_full 28.08
_diffrn_reflns_theta_max 28.08
_diffrn_reflns_theta_min 2.99
_diffrn_standards_number 0
_exptl_absorpt_coefficient_mu 16.860
_exptl_absorpt_correction_T_max 0.1977
_exptl_absorpt_correction_T_min 0.0849
_exptl_absorpt_correction_type numerical
_exptl_absorpt_process_details '(X-SHAPE; Stoe & Cie, 1999)'
_exptl_crystal_colour 'light yellow'
_exptl_crystal_density_diffrn 4.624
_exptl_crystal_density_method 'not measured'
_exptl_crystal_description needle
_exptl_crystal_F_000 696
_exptl_crystal_size_max 0.185
_exptl_crystal_size_mid 0.140
_exptl_crystal_size_min 0.095
_refine_diff_density_max 1.063
_refine_diff_density_min -1.087
_refine_ls_extinction_coef 0.0006(3)
_refine_ls_extinction_expression Fc^*^=kFc[1+0.001xFc^2^\l^3^/sin(2\q)]^-1/4^
_refine_ls_extinction_method 'SHELXL97 (Sheldrick, 2008)'
_refine_ls_goodness_of_fit_ref 1.124
_refine_ls_matrix_type full
_refine_ls_number_parameters 20
_refine_ls_number_reflns 385
_refine_ls_number_restraints 0
_refine_ls_restrained_S_all 1.124
_refine_ls_R_factor_all 0.0477
_refine_ls_R_factor_gt 0.0348
_refine_ls_shift/su_max 0.000
_refine_ls_shift/su_mean 0.000
_refine_ls_structure_factor_coef Fsqd
_refine_ls_weighting_details 'calc w=1/[\s^2^(Fo^2^)+(0.0169P)^2^+3.8817P] where P=(Fo^2^+2Fc^2^)/3'
_refine_ls_weighting_scheme calc
_refine_ls_wR_factor_gt 0.0574
_refine_ls_wR_factor_ref 0.0608
_reflns_number_gt 329
_reflns_number_total 385
_reflns_threshold_expression I>2\s(I)
_cod_data_source_file mg2121.cif
_cod_data_source_block I
_cod_database_code 2230800
_cod_database_fobs_code 2230800

loop_
_symmetry_equiv_pos_as_xyz
'x, y, z'
'-x, -y, z'
'x, -y, -z+1/2'
'-x, y, -z+1/2'
'x+1/2, y+1/2, z+1/2'
'-x+1/2, -y+1/2, z+1/2'
'x+1/2, -y+1/2, -z+1'
'-x+1/2, y+1/2, -z+1'
'-x, -y, -z'
'x, y, -z'
'-x, y, z-1/2'
'x, -y, z-1/2'
'-x+1/2, -y+1/2, -z+1/2'
'x+1/2, y+1/2, -z+1/2'
'-x+1/2, y+1/2, z'
'x+1/2, -y+1/2, z'

loop_
_atom_site_type_symbol
_atom_site_label
_atom_site_fract_x
_atom_site_fract_y
_atom_site_fract_z
_atom_site_U_iso_or_equiv
_atom_site_adp_type
_atom_site_calc_flag
_atom_site_refinement_flags
_atom_site_occupancy
_atom_site_symmetry_multiplicity
_atom_site_disorder_assembly
_atom_site_disorder_group
Ce Ce 0.09389(4) 0.17747(9) 0.0000 0.0243(3) Uani d S 1 2 . .
N N 0.0000 0.0000 0.2500 0.028(3) Uani d S 1 4 . .
Cl Cl1 0.0000 0.5000 0.2500 0.0330(8) Uani d S 1 4 . .
Cl Cl2 0.30050(19) 0.3163(4) 0.0000 0.0390(7) Uani d S 1 2 . .

loop_
_atom_site_aniso_label
_atom_site_aniso_U_11
_atom_site_aniso_U_22
_atom_site_aniso_U_33
_atom_site_aniso_U_12
_atom_site_aniso_U_13
_atom_site_aniso_U_23
Ce 0.0238(3) 0.0259(4) 0.0231(3) -0.0019(3) 0.000 0.000
N 0.026(6) 0.038(8) 0.022(6) 0.000 0.000 0.000
Cl1 0.056(2) 0.0229(19) 0.0199(15) 0.000 0.000 0.000
Cl2 0.0319(14) 0.0361(15) 0.0489(15) -0.0092(12) 0.000 0.000

loop_
_atom_type_symbol
_atom_type_description
_atom_type_scat_dispersion_real
_atom_type_scat_dispersion_imag
_atom_type_scat_source
Ce Ce -0.2486 2.6331 'International Tables Vol C Tables 4.2.6.8 and 6.1.1.4'
N N 0.0061 0.0033 'International Tables Vol C Tables 4.2.6.8 and 6.1.1.4'
Cl Cl 0.1484 0.1585 'International Tables Vol C Tables 4.2.6.8 and 6.1.1.4'

loop_
_geom_angle_atom_site_label_1
_geom_angle_atom_site_label_2
_geom_angle_atom_site_label_3
_geom_angle_site_symmetry_1
_geom_angle_site_symmetry_3
_geom_angle
_geom_angle_publ_flag
N Ce N 9 . 81.923(19) ?
N Ce Cl2 9 15_545 79.66(4) ?
N Ce Cl2 . 15_545 79.66(4) ?
N Ce Cl2 9 . 133.21(3) ?
N Ce Cl2 . . 133.21(3) ?
Cl2 Ce Cl2 15_545 . 78.80(4) ?
N Ce Cl1 9 . 119.48(2) ?
N Ce Cl1 . . 79.545(12) ?
Cl2 Ce Cl1 15_545 . 149.085(6) ?
Cl2 Ce Cl1 . . 99.49(5) ?
N Ce Cl1 9 9_565 79.545(12) ?
N Ce Cl1 . 9_565 119.48(2) ?
Cl2 Ce Cl1 15_545 9_565 149.085(6) ?
Cl2 Ce Cl1 . 9_565 99.49(5) ?
Cl1 Ce Cl1 . 9_565 61.829(12) ?
N Ce Ce 9 9 40.961(9) ?
N Ce Ce . 9 40.961(9) ?
Cl2 Ce Ce 15_545 9 76.24(6) ?
Cl2 Ce Ce . 9 155.05(6) ?
Cl1 Ce Ce . 9 101.87(2) ?
Cl1 Ce Ce 9_565 9 101.87(2) ?
N Ce Ce 9 3_554 33.054(12) ?
N Ce Ce . 3_554 100.80(2) ?
Cl2 Ce Ce 15_545 3_554 57.34(2) ?
Cl2 Ce Ce . 3_554 101.59(3) ?
Cl1 Ce Ce . 3_554 149.920(11) ?
Cl1 Ce Ce 9_565 3_554 93.536(8) ?
Ce Ce Ce 9 3_554 64.473(17) ?
N Ce Ce 9 3 100.80(2) ?
N Ce Ce . 3 33.054(12) ?
Cl2 Ce Ce 15_545 3 57.34(2) ?
Cl2 Ce Ce . 3 101.59(3) ?
Cl1 Ce Ce . 3 93.536(8) ?
Cl1 Ce Ce 9_565 3 149.920(11) ?
Ce Ce Ce 9 3 64.473(17) ?
Ce Ce Ce 3_554 3 102.91(3) ?
N Ce Ce 9 11 31.484(13) ?
N Ce Ce . 11 98.92(2) ?
Cl2 Ce Ce 15_545 11 108.65(3) ?
Cl2 Ce Ce . 11 127.261(18) ?
Cl1 Ce Ce . 11 96.980(16) ?
Cl1 Ce Ce 9_565 11 48.061(9) ?
Ce Ce Ce 9 11 62.486(16) ?
Ce Ce Ce 3_554 11 53.041(12) ?
Ce Ce Ce 3 11 126.959(11) ?
N Ce Ce 9 11_556 98.92(2) ?
N Ce Ce . 11_556 31.484(13) ?
Cl2 Ce Ce 15_545 11_556 108.65(3) ?
Cl2 Ce Ce . 11_556 127.261(18) ?
Cl1 Ce Ce . 11_556 48.061(9) ?
Cl1 Ce Ce 9_565 11_556 96.980(16) ?
Ce Ce Ce 9 11_556 62.486(15) ?
Ce Ce Ce 3_554 11_556 126.959(11) ?
Ce Ce Ce 3 11_556 53.041(11) ?
Ce Ce Ce 11 11_556 100.48(2) ?
Ce N Ce 9 11_556 113.89(2) ?
Ce N Ce 9 3 117.03(3) ?
Ce N Ce 11_556 3 98.077(19) ?
Ce N Ce 9 . 98.077(19) ?
Ce N Ce 11_556 . 117.03(3) ?
Ce N Ce 3 . 113.89(2) ?
Ce Cl1 Ce 3_565 11_556 118.171(12) ?
Ce Cl1 Ce 3_565 9_565 83.877(19) ?
Ce Cl1 Ce 11_556 9_565 129.39(2) ?
Ce Cl1 Ce 3_565 . 129.39(2) ?
Ce Cl1 Ce 11_556 . 83.877(19) ?
Ce Cl1 Ce 9_565 . 118.171(13) ?
Ce Cl2 Ce 15 . 138.81(11) ?

loop_
_geom_bond_atom_site_label_1
_geom_bond_atom_site_label_2
_geom_bond_site_symmetry_2
_geom_bond_distance
_geom_bond_publ_flag
Ce N 9 2.3414(4) y
Ce N . 2.3414(4) y
Ce Cl2 15_545 2.873(3) y
Ce Cl2 . 2.969(3) y
Ce Cl1 . 2.9876(5) y
Ce Cl1 9_565 2.9876(5) y
Ce Cl2 13 3.3896(11) y
Ce Cl2 6 3.3896(11) y
Ce Ce 9 3.5362(12) ?
Ce Ce 3_554 3.9249(8) ?
Ce Ce 3 3.9249(8) ?
Ce Ce 11 3.9934(7) ?
Ce Ce 11_556 3.9934(7) ?
N Ce 9 2.3414(4) ?
N Ce 11_556 2.3414(4) ?
N Ce 3 2.3414(4) ?
Cl1 Ce 3_565 2.9876(5) ?
Cl1 Ce 11_556 2.9876(5) ?
Cl1 Ce 9_565 2.9876(5) ?
Cl2 Ce 15 2.873(3) ?
Cl2 Ce 1 2.969(3) ?
Cl2 Ce 6 3.3896(11) ?
